data_2219464
loop_
_publ_author_name
'Fun, Hoong-Kun'
'Patil, P. S.'
'Dharmaprakash, S. M.'
'Chantrapromma, Suchada'
'Razak, Ibrahim Abdul'

_publ_section_title
;
 (<i>E</i>)-3-(2,4-Dichlorophenyl)-1-(2-thienyl)prop-2-en-1-one
;
_journal_coeditor_code WW2127
_journal_issue 9
_journal_name_full 'Acta Crystallographica Section E'
_journal_page_first o1814
_journal_page_last o1815
_journal_paper_doi 10.1107/S1600536808026524
_journal_volume 64
_journal_year 2008
_chemical_formula_iupac 'C13 H8 Cl2 O S'
_chemical_formula_moiety 'C13 H8 Cl2 O S'
_chemical_formula_sum 'C13 H8 Cl2 O S'
_chemical_formula_weight 283.16
_chemical_name_systematic
;
(<i>E</i>)-3-(2,4-Dichlorophenyl)-1-(2-thienyl)prop-2-en-1-one
;
_space_group_IT_number 14
_symmetry_cell_setting monoclinic
_symmetry_space_group_name_Hall '-P 2ybc'
_symmetry_space_group_name_H-M 'P 1 21/c 1'
_atom_sites_solution_hydrogens geom
_atom_sites_solution_primary direct
_atom_sites_solution_secondary difmap
_audit_creation_method SHELXL-97
_cell_angle_alpha 90.00
_cell_angle_beta 118.735(3)
_cell_angle_gamma 90.00
_cell_formula_units_Z 4
_cell_length_a 9.5701(4)
_cell_length_b 13.9544(6)
_cell_length_c 10.4748(4)
_cell_measurement_reflns_used 4435
_cell_measurement_temperature 100.00(10)
_cell_measurement_theta_max 32.50
_cell_measurement_theta_min 2.43
_cell_volume 1226.59(9)
_computing_cell_refinement 'APEX2 (Bruker, 2005)'
_computing_data_collection 'APEX2 (Bruker, 2005)'
_computing_data_reduction 'SAINT (Bruker, 2005)'
_computing_molecular_graphics 'SHELXTL (Sheldrick, 2008)'
_computing_publication_material 'SHELXTL (Sheldrick, 2008) and PLATON (Spek, 2003)'
_computing_structure_refinement 'SHELXTL (Sheldrick, 2008)'
_computing_structure_solution 'SHELXTL (Sheldrick, 2008)'
_diffrn_ambient_temperature 100.00(10)
_diffrn_detector_area_resol_mean 8.33
_diffrn_measured_fraction_theta_full 0.998
_diffrn_measured_fraction_theta_max 0.998
_diffrn_measurement_device_type
;
Bruker SMART APEX2 CCD area-detector
;
_diffrn_measurement_method \w
_diffrn_radiation_monochromator graphite
_diffrn_radiation_source 'fine-focus sealed tube'
_diffrn_radiation_type MoK\a
_diffrn_radiation_wavelength 0.71073
_diffrn_reflns_av_R_equivalents 0.0307
_diffrn_reflns_av_sigmaI/netI 0.0181
_diffrn_reflns_limit_h_max 14
_diffrn_reflns_limit_h_min -14
_diffrn_reflns_limit_k_max 21
_diffrn_reflns_limit_k_min -21
_diffrn_reflns_limit_l_max 15
_diffrn_reflns_limit_l_min -15
_diffrn_reflns_number 41878
_diffrn_reflns_theta_full 32.50
_diffrn_reflns_theta_max 32.50
_diffrn_reflns_theta_min 2.43
_diffrn_standards_number 0
_exptl_absorpt_coefficient_mu 0.677
_exptl_absorpt_correction_T_max 0.9190
_exptl_absorpt_correction_T_min 0.6954
_exptl_absorpt_correction_type multi-scan
_exptl_absorpt_process_details '(SADABS; Bruker, 2005)'
_exptl_crystal_colour Colorless
_exptl_crystal_density_diffrn 1.533
_exptl_crystal_density_method 'not measured'
_exptl_crystal_description Needle
_exptl_crystal_F_000 576
_exptl_crystal_size_max 0.58
_exptl_crystal_size_mid 0.24
_exptl_crystal_size_min 0.13
_refine_diff_density_max 0.603
_refine_diff_density_min -0.281
_refine_ls_extinction_method none
_refine_ls_goodness_of_fit_ref 1.065
_refine_ls_hydrogen_treatment constr
_refine_ls_matrix_type full
_refine_ls_number_parameters 162
_refine_ls_number_reflns 4435
_refine_ls_number_restraints 0
_refine_ls_restrained_S_all 1.065
_refine_ls_R_factor_all 0.0349
_refine_ls_R_factor_gt 0.0294
_refine_ls_shift/su_max 0.001
_refine_ls_shift/su_mean 0.000
_refine_ls_structure_factor_coef Fsqd
_refine_ls_weighting_details 'calc w=1/[\s^2^(Fo^2^)+(0.0403P)^2^+0.4876P] where P=(Fo^2^+2Fc^2^)/3'
_refine_ls_weighting_scheme calc
_refine_ls_wR_factor_gt 0.0787
_refine_ls_wR_factor_ref 0.0824
_reflns_number_gt 3831
_reflns_number_total 4435
_reflns_threshold_expression I>2\s(I)
_cod_data_source_file ww2127.cif
_cod_data_source_block I
_cod_depositor_comments
;
The following automatic conversions were performed:
'_symmetry_cell_setting' value 'Monoclinic' changed to 'monoclinic'
according to '/home/saulius/struct/CIF-dictionaries/cif_core.dic'
dictionary named 'cif_core.dic' version 2.4.1 from 2010-06-29.

Automatic conversion script
Id: cif_fix_enum 1527 2010-12-29 10:47:43Z saulius 

The following automatic conversions were performed:

'_symmetry_cell_setting' value 'Monoclinic' changed to 'monoclinic'
according to /home/saulius/struct/CIF-dictionaries/cif_core.dic
dictionary named 'cif_core.dic' version 2.4.1 from 2010-06-29.

Automatic conversion script
Id: cif_fix_values 1715 2011-07-08 13:25:40Z adriana 
;
_cod_original_sg_symbol_H-M 'P 21/c'
_cod_database_code 2219464
_cod_database_fobs_code 2219464

loop_
_symmetry_equiv_pos_as_xyz
'x, y, z'
'-x, y+1/2, -z+1/2'
'-x, -y, -z'
'x, -y-1/2, z-1/2'

loop_
_atom_site_type_symbol
_atom_site_label
_atom_site_fract_x
_atom_site_fract_y
_atom_site_fract_z
_atom_site_U_iso_or_equiv
_atom_site_adp_type
_atom_site_calc_flag
_atom_site_refinement_flags
_atom_site_occupancy
Cl Cl1 -0.05796(3) 0.558919(18) 0.18442(3) 0.01990(7) Uani d . 1
Cl Cl2 -0.34903(3) 0.43921(2) 0.48214(3) 0.02181(7) Uani d . 1
S S1 0.55248(3) 0.18039(2) 0.20853(3) 0.02097(7) Uani d . 1
O O1 0.30678(11) 0.32994(6) 0.13125(9) 0.02122(16) Uani d . 1
C C1 0.64865(14) 0.08866(9) 0.32542(13) 0.0239(2) Uani d . 1
H H1A 0.7245 0.0504 0.3162 0.042(5) Uiso d R 1
C C2 0.60409(14) 0.07946(9) 0.43128(13) 0.0222(2) Uani d . 1
H H2A 0.6448 0.0331 0.5039 0.030(4) Uiso d R 1
C C3 0.48923(13) 0.14851(8) 0.41751(12) 0.01776(19) Uani d . 1
H H3A 0.4462 0.1531 0.4802 0.025(4) Uiso d R 1
C C4 0.44866(12) 0.20851(7) 0.29930(11) 0.01483(17) Uani d . 1
C C5 0.32870(12) 0.28469(7) 0.24030(11) 0.01551(18) Uani d . 1
C C6 0.23178(13) 0.30140(8) 0.31373(11) 0.01662(18) Uani d . 1
H H6A 0.2532 0.2670 0.3972 0.033(4) Uiso d R 1
C C7 0.11366(13) 0.36566(7) 0.26054(12) 0.01658(18) Uani d . 1
H H7A 0.0995 0.4012 0.1800 0.022(4) Uiso d R 1
C C8 0.00490(12) 0.38454(7) 0.31897(11) 0.01508(17) Uani d . 1
C C9 -0.01998(13) 0.31711(8) 0.40561(12) 0.01814(19) Uani d . 1
H H9A 0.0373 0.2601 0.4292 0.032(4) Uiso d R 1
C C10 -0.12712(13) 0.33288(8) 0.45700(12) 0.01822(19) Uani d . 1
H H10A -0.1418 0.2872 0.5141 0.030(4) Uiso d R 1
C C11 -0.21239(12) 0.41837(8) 0.42150(12) 0.01651(18) Uani d . 1
C C12 -0.19070(12) 0.48797(7) 0.33822(11) 0.01626(18) Uani d . 1
H H12A -0.2472 0.5453 0.3164 0.023(4) Uiso d R 1
C C13 -0.08277(12) 0.47006(7) 0.28828(11) 0.01535(18) Uani d . 1

loop_
_atom_site_aniso_label
_atom_site_aniso_U_11
_atom_site_aniso_U_22
_atom_site_aniso_U_33
_atom_site_aniso_U_12
_atom_site_aniso_U_13
_atom_site_aniso_U_23
Cl1 0.02152(13) 0.01786(12) 0.02316(13) 0.00278(8) 0.01301(10) 0.00674(9)
Cl2 0.02120(13) 0.02533(13) 0.02547(14) 0.00247(9) 0.01647(11) 0.00112(10)
S1 0.02269(14) 0.02431(14) 0.02117(13) 0.00481(10) 0.01474(11) 0.00138(10)
O1 0.0269(4) 0.0218(4) 0.0201(4) 0.0047(3) 0.0155(3) 0.0046(3)
C1 0.0216(5) 0.0255(5) 0.0248(5) 0.0084(4) 0.0113(4) 0.0015(4)
C2 0.0221(5) 0.0233(5) 0.0201(5) 0.0049(4) 0.0092(4) 0.0019(4)
C3 0.0195(5) 0.0187(4) 0.0167(4) 0.0009(4) 0.0100(4) -0.0006(4)
C4 0.0159(4) 0.0156(4) 0.0155(4) 0.0001(3) 0.0096(4) -0.0013(3)
C5 0.0176(4) 0.0152(4) 0.0154(4) -0.0004(3) 0.0093(4) -0.0019(3)
C6 0.0191(5) 0.0178(4) 0.0159(4) 0.0006(4) 0.0107(4) -0.0001(3)
C7 0.0191(4) 0.0160(4) 0.0178(4) 0.0001(3) 0.0114(4) -0.0007(3)
C8 0.0162(4) 0.0147(4) 0.0154(4) 0.0005(3) 0.0084(4) -0.0001(3)
C9 0.0211(5) 0.0148(4) 0.0216(5) 0.0023(3) 0.0127(4) 0.0018(4)
C10 0.0215(5) 0.0162(4) 0.0208(5) 0.0005(4) 0.0133(4) 0.0016(4)
C11 0.0160(4) 0.0187(4) 0.0170(4) 0.0000(3) 0.0097(4) -0.0015(3)
C12 0.0155(4) 0.0162(4) 0.0173(4) 0.0018(3) 0.0081(4) 0.0006(3)
C13 0.0158(4) 0.0148(4) 0.0154(4) -0.0003(3) 0.0075(3) 0.0016(3)

loop_
_atom_type_symbol
_atom_type_description
_atom_type_scat_dispersion_real
_atom_type_scat_dispersion_imag
_atom_type_scat_source
C C 0.0033 0.0016 'International Tables Vol C Tables 4.2.6.8 and 6.1.1.4'
H H 0.0000 0.0000 'International Tables Vol C Tables 4.2.6.8 and 6.1.1.4'
Cl Cl 0.1484 0.1585 'International Tables Vol C Tables 4.2.6.8 and 6.1.1.4'
O O 0.0106 0.0060 'International Tables Vol C Tables 4.2.6.8 and 6.1.1.4'
S S 0.1246 0.1234 'International Tables Vol C Tables 4.2.6.8 and 6.1.1.4'

loop_
_geom_angle_atom_site_label_1
_geom_angle_atom_site_label_2
_geom_angle_atom_site_label_3
_geom_angle
C1 S1 C4 91.72(6)
C2 C1 S1 112.39(9)
C2 C1 H1A 125.7
S1 C1 H1A 121.9
C1 C2 C3 112.43(11)
C1 C2 H2A 123.8
C3 C2 H2A 123.8
C4 C3 C2 111.85(10)
C4 C3 H3A 124.1
C2 C3 H3A 124.1
C3 C4 C5 129.85(9)
C3 C4 S1 111.60(8)
C5 C4 S1 118.44(8)
O1 C5 C4 120.84(9)
O1 C5 C6 122.07(10)
C4 C5 C6 117.04(9)
C7 C6 C5 120.30(10)
C7 C6 H6A 119.9
C5 C6 H6A 119.8
C6 C7 C8 125.15(10)
C6 C7 H7A 117.4
C8 C7 H7A 117.4
C13 C8 C9 116.67(9)
C13 C8 C7 121.62(9)
C9 C8 C7 121.69(9)
C10 C9 C8 122.10(10)
C10 C9 H9A 119.0
C8 C9 H9A 118.9
C9 C10 C11 118.74(10)
C9 C10 H10A 120.6
C11 C10 H10A 120.6
C12 C11 C10 121.53(10)
C12 C11 Cl2 118.77(8)
C10 C11 Cl2 119.70(8)
C11 C12 C13 118.37(10)
C11 C12 H12A 120.8
C13 C12 H12A 120.8
C12 C13 C8 122.57(9)
C12 C13 Cl1 117.25(8)
C8 C13 Cl1 120.18(8)

loop_
_geom_bond_atom_site_label_1
_geom_bond_atom_site_label_2
_geom_bond_distance
Cl1 C13 1.7396(10)
Cl2 C11 1.7310(11)
S1 C1 1.7033(12)
S1 C4 1.7186(10)
O1 C5 1.2317(13)
C1 C2 1.3720(17)
C1 H1A 0.9425
C2 C3 1.4160(16)
C2 H2A 0.9300
C3 C4 1.3865(15)
C3 H3A 0.9302
C4 C5 1.4656(14)
C5 C6 1.4806(14)
C6 C7 1.3367(15)
C6 H6A 0.9300
C7 C8 1.4629(14)
C7 H7A 0.9300
C8 C13 1.4042(14)
C8 C9 1.4048(15)
C9 C10 1.3858(16)
C9 H9A 0.9300
C10 C11 1.3912(15)
C10 H10A 0.9301
C11 C12 1.3862(15)
C12 C13 1.3866(15)
C12 H12A 0.9299

loop_
_geom_hbond_atom_site_label_D
_geom_hbond_atom_site_label_H
_geom_hbond_atom_site_label_A
_geom_hbond_site_symmetry_A
_geom_hbond_distance_DH
_geom_hbond_distance_HA
_geom_hbond_distance_DA
_geom_hbond_angle_DHA
_geom_hbond_publ_flag
C3 H3A O1 4_566 0.93 2.5238 3.4512(17) 175 y
C7 H7A Cl1 1_555 0.93 2.6803 3.0573(11) 105 y
C7 H7A O1 1_555 0.93 2.4816 2.8116(17) 101 y
C10 H10A Cg1 1_455 0.93 3.3310 3.8233(13) 115 y
C12 H12A Cg1 2_555 0.93 2.8690 3.6907(13) 148 y

loop_
_geom_torsion_atom_site_label_1
_geom_torsion_atom_site_label_2
_geom_torsion_atom_site_label_3
_geom_torsion_atom_site_label_4
_geom_torsion
C4 S1 C1 C2 -0.23(10)
S1 C1 C2 C3 -0.06(14)
C1 C2 C3 C4 0.42(15)
C2 C3 C4 C5 175.55(11)
C2 C3 C4 S1 -0.59(12)
C1 S1 C4 C3 0.47(9)
C1 S1 C4 C5 -176.16(9)
C3 C4 C5 O1 -178.54(11)
S1 C4 C5 O1 -2.62(14)
C3 C4 C5 C6 -1.06(16)
S1 C4 C5 C6 174.85(7)
O1 C5 C6 C7 1.53(16)
C4 C5 C6 C7 -175.91(10)
C5 C6 C7 C8 176.55(10)
C6 C7 C8 C13 160.45(11)
C6 C7 C8 C9 -21.13(17)
C13 C8 C9 C10 0.92(16)
C7 C8 C9 C10 -177.58(10)
C8 C9 C10 C11 -0.07(17)
C9 C10 C11 C12 -0.93(17)
C9 C10 C11 Cl2 179.10(9)
C10 C11 C12 C13 0.99(16)
Cl2 C11 C12 C13 -179.04(8)
C11 C12 C13 C8 -0.07(16)
C11 C12 C13 Cl1 -179.86(8)
C9 C8 C13 C12 -0.86(15)
C7 C8 C13 C12 177.65(10)
C9 C8 C13 Cl1 178.93(8)
C7 C8 C13 Cl1 -2.57(14)

loop_
_cod_related_entry_id
_cod_related_entry_database
_cod_related_entry_code
1 ChemSpider 4683410
